data_7705775
loop_
_publ_author_name
'Plajer, Alex J.'
'Crusius, Daniel'
'Jethwa, Rajesh B.'
'Garc\'ia-Romero, \'Alvaro'
'Bond, Andrew D.'
'Garc\'ia-Rodr\'iguez, Ra\'ul'
'Wright, Dominic S.'

_publ_section_title
;
 Coordination chemistry of the bench-stable tris-2-pyridyl pnictogen
 ligands [E(6-Me-2-py)<sub>3</sub>] (E = As, As[double bond, length as
 m-dash]O, Sb).
;
_journal_issue 7
_journal_name_full 'Dalton transactions (Cambridge, England : 2003)'
_journal_page_first 2393
_journal_page_last 2402
_journal_paper_doi 10.1039/d0dt03732j
_journal_volume 50
_journal_year 2021
_chemical_formula_moiety 'C18 H18 As Br2 Co N3'
_chemical_formula_sum 'C18 H18 As Br2 Co N3'
_chemical_formula_weight 570.02
_space_group_crystal_system triclinic
_space_group_IT_number 2
_space_group_name_Hall '-P 1'
_space_group_name_H-M_alt 'P -1'
_atom_sites_solution_hydrogens geom
_atom_sites_solution_primary dual
_atom_sites_solution_secondary difmap
_audit_creation_method SHELXL-2018/1
_audit_update_record
;
2020-10-20 deposited with the CCDC.	2020-11-26 downloaded from the CCDC.
;
_cell_angle_alpha 101.1675(15)
_cell_angle_beta 93.4356(14)
_cell_angle_gamma 115.3045(13)
_cell_formula_units_Z 2
_cell_length_a 8.2686(2)
_cell_length_b 8.6144(3)
_cell_length_c 15.8017(5)
_cell_measurement_reflns_used 7300
_cell_measurement_temperature 180(2)
_cell_measurement_theta_max 66.57
_cell_measurement_theta_min 2.89
_cell_volume 985.27(5)
_computing_cell_refinement 'SAINT (Bruker, 2016)'
_computing_data_collection 'APEX3 (Bruker, 2016)'
_computing_data_reduction SAINT
_computing_molecular_graphics 'Mercury (Macrae et al., 2008)'
_computing_publication_material SHELXL
_computing_structure_refinement 'SHELXL (Sheldrick, 2015)'
_computing_structure_solution 'SHELXT (Sheldrick, 2015)'
_diffrn_ambient_temperature 180(2)
_diffrn_measured_fraction_theta_full 0.993
_diffrn_measured_fraction_theta_max 0.993
_diffrn_measurement_device_type 'Bruker D8-QUEST PHOTON-100'
_diffrn_measurement_method '\w and \f-scans'
_diffrn_radiation_type CuK\a
_diffrn_radiation_wavelength 1.54178
_diffrn_reflns_av_R_equivalents 0.0368
_diffrn_reflns_av_unetI/netI 0.0318
_diffrn_reflns_Laue_measured_fraction_full 0.993
_diffrn_reflns_Laue_measured_fraction_max 0.993
_diffrn_reflns_limit_h_max 9
_diffrn_reflns_limit_h_min -9
_diffrn_reflns_limit_k_max 10
_diffrn_reflns_limit_k_min -10
_diffrn_reflns_limit_l_max 18
_diffrn_reflns_limit_l_min -18
_diffrn_reflns_number 12450
_diffrn_reflns_point_group_measured_fraction_full 0.993
_diffrn_reflns_point_group_measured_fraction_max 0.993
_diffrn_reflns_theta_full 66.580
_diffrn_reflns_theta_max 66.580
_diffrn_reflns_theta_min 2.888
_diffrn_source 'Incoatec I\mS Cu microsource'
_exptl_absorpt_coefficient_mu 13.486
_exptl_absorpt_correction_T_max 0.7528
_exptl_absorpt_correction_T_min 0.5437
_exptl_absorpt_correction_type multi-scan
_exptl_absorpt_process_details 'SADABS (Bruker, 2014)'
_exptl_crystal_colour blue
_exptl_crystal_density_diffrn 1.921
_exptl_crystal_description block
_exptl_crystal_F_000 554
_exptl_crystal_size_max 0.120
_exptl_crystal_size_mid 0.110
_exptl_crystal_size_min 0.090
_refine_diff_density_max 0.360
_refine_diff_density_min -0.575
_refine_diff_density_rms 0.102
_refine_ls_extinction_method none
_refine_ls_goodness_of_fit_ref 1.066
_refine_ls_hydrogen_treatment constr
_refine_ls_matrix_type full
_refine_ls_number_parameters 229
_refine_ls_number_reflns 3447
_refine_ls_number_restraints 0
_refine_ls_restrained_S_all 1.066
_refine_ls_R_factor_all 0.0327
_refine_ls_R_factor_gt 0.0265
_refine_ls_shift/su_max 0.001
_refine_ls_shift/su_mean 0.000
_refine_ls_structure_factor_coef Fsqd
_refine_ls_weighting_details 'w=1/[\s^2^(Fo^2^)+(0.0325P)^2^+0.0821P] where P=(Fo^2^+2Fc^2^)/3'
_refine_ls_weighting_scheme calc
_refine_ls_wR_factor_gt 0.0608
_refine_ls_wR_factor_ref 0.0633
_reflns_Friedel_coverage 0.000
_reflns_number_gt 3048
_reflns_number_total 3447
_reflns_threshold_expression 'I > 2\s(I)'
_cod_data_source_file d0dt03732j2.cif
_cod_data_source_block 5
_cod_depositor_comments 'Adding full bibliography for 7705770--7705782.cif.'
_cod_database_code 7705775
_cambridge_user_name 'Alex Plajer'
_cambridge_user_crsid ajp233
_cambridge_supervisor_name 'Dominic Wright'
_cambridge_supervisor_crsid dsw1000
_cambridge_crystallographer_name 'Andrew Bond'
_cambridge_crystallographer_crsid adb29
_cambridge_sample_id DC_CoCl2As(III)
_cambridge_data_id DW_B1_0284
_shelx_space_group_comment
;
The symmetry employed for this shelxl refinement is uniquely defined
by the following loop, which should always be used as a source of
symmetry information in preference to the above space-group names.
They are only intended as comments.
;
_shelx_estimated_absorpt_t_min 0.294
_shelx_estimated_absorpt_t_max 0.377

loop_
_space_group_symop_operation_xyz
'x, y, z'
'-x, -y, -z'

loop_
_atom_site_label
_atom_site_type_symbol
_atom_site_fract_x
_atom_site_fract_y
_atom_site_fract_z
_atom_site_U_iso_or_equiv
_atom_site_adp_type
_atom_site_occupancy
_atom_site_site_symmetry_order
_atom_site_calc_flag
_atom_site_refinement_flags_posn
_atom_site_refinement_flags_adp
_atom_site_refinement_flags_occupancy
_atom_site_disorder_assembly
_atom_site_disorder_group
As1 As 0.72221(4) 0.58700(4) 0.21320(2) 0.02061(10) Uani 1 1 d . . . . .
Br1 Br 0.02203(4) 0.20009(4) 0.09151(2) 0.02544(10) Uani 1 1 d . . . . .
Br2 Br 0.16649(5) 0.55468(5) 0.33352(2) 0.03364(11) Uani 1 1 d . . . . .
Co1 Co 0.25035(6) 0.42448(6) 0.20855(3) 0.01707(12) Uani 1 1 d . . . . .
N1 N 0.7281(4) 0.8653(4) 0.34161(17) 0.0270(6) Uani 1 1 d . . . . .
N2 N 0.3941(3) 0.2909(3) 0.23511(16) 0.0194(5) Uani 1 1 d . . . . .
N3 N 0.3968(3) 0.6110(3) 0.14402(15) 0.0157(5) Uani 1 1 d . . . . .
C1 C 0.6989(4) 0.6973(4) 0.3299(2) 0.0241(7) Uani 1 1 d . . . . .
C2 C 0.6825(6) 0.6130(5) 0.3978(3) 0.0486(11) Uani 1 1 d . . . . .
H2A H 0.666077 0.494419 0.387449 0.058 Uiso 1 1 calc R U . . .
C3 C 0.6907(7) 0.7070(6) 0.4808(3) 0.0657(15) Uani 1 1 d . . . . .
H3A H 0.678748 0.653458 0.528741 0.079 Uiso 1 1 calc R U . . .
C4 C 0.7161(6) 0.8765(6) 0.4930(3) 0.0578(13) Uani 1 1 d . . . . .
H4A H 0.718955 0.941104 0.549510 0.069 Uiso 1 1 calc R U . . .
C5 C 0.7379(5) 0.9561(5) 0.4234(2) 0.0375(9) Uani 1 1 d . . . . .
C6 C 0.7795(7) 1.1476(6) 0.4358(3) 0.0600(13) Uani 1 1 d . . . . .
H6A H 0.839319 1.192425 0.387959 0.090 Uiso 1 1 calc R U . . .
H6B H 0.859885 1.216207 0.491625 0.090 Uiso 1 1 calc R U . . .
H6C H 0.666585 1.158961 0.435965 0.090 Uiso 1 1 calc R U . . .
C7 C 0.5650(4) 0.3426(4) 0.2167(2) 0.0205(7) Uani 1 1 d . . . . .
C8 C 0.6515(5) 0.2360(4) 0.2133(2) 0.0273(7) Uani 1 1 d . . . . .
H8A H 0.768680 0.273443 0.197077 0.033 Uiso 1 1 calc R U . . .
C9 C 0.5651(5) 0.0735(4) 0.2338(2) 0.0321(8) Uani 1 1 d . . . . .
H9A H 0.621386 -0.002741 0.231401 0.039 Uiso 1 1 calc R U . . .
C10 C 0.3972(5) 0.0254(4) 0.2575(2) 0.0322(8) Uani 1 1 d . . . . .
H10A H 0.339182 -0.082239 0.275020 0.039 Uiso 1 1 calc R U . . .
C11 C 0.3103(4) 0.1323(4) 0.2561(2) 0.0246(7) Uani 1 1 d . . . . .
C12 C 0.1244(5) 0.0768(5) 0.2787(2) 0.0343(8) Uani 1 1 d . . . . .
H12A H 0.117757 0.178616 0.315697 0.051 Uiso 1 1 calc R U . . .
H12B H 0.096981 -0.016665 0.310144 0.051 Uiso 1 1 calc R U . . .
H12C H 0.036102 0.032048 0.224925 0.051 Uiso 1 1 calc R U . . .
C13 C 0.5721(4) 0.6460(4) 0.13701(19) 0.0170(6) Uani 1 1 d . . . . .
C14 C 0.6599(4) 0.7331(4) 0.0767(2) 0.0221(7) Uani 1 1 d . . . . .
H14A H 0.781903 0.755773 0.073102 0.026 Uiso 1 1 calc R U . . .
C15 C 0.5693(4) 0.7881(4) 0.0208(2) 0.0253(7) Uani 1 1 d . . . . .
H15A H 0.626492 0.844280 -0.022697 0.030 Uiso 1 1 calc R U . . .
C16 C 0.3956(4) 0.7588(4) 0.0305(2) 0.0246(7) Uani 1 1 d . . . . .
H16A H 0.331990 0.797376 -0.005767 0.029 Uiso 1 1 calc R U . . .
C17 C 0.3121(4) 0.6725(4) 0.09344(19) 0.0185(6) Uani 1 1 d . . . . .
C18 C 0.1262(4) 0.6487(4) 0.1072(2) 0.0241(7) Uani 1 1 d . . . . .
H18A H 0.119513 0.666618 0.169805 0.036 Uiso 1 1 calc R U . . .
H18B H 0.036637 0.528802 0.076425 0.036 Uiso 1 1 calc R U . . .
H18C H 0.100633 0.735297 0.084347 0.036 Uiso 1 1 calc R U . . .

loop_
_atom_site_aniso_label
_atom_site_aniso_U_11
_atom_site_aniso_U_22
_atom_site_aniso_U_33
_atom_site_aniso_U_23
_atom_site_aniso_U_13
_atom_site_aniso_U_12
As1 0.01319(18) 0.02420(19) 0.0280(2) 0.01149(15) 0.00441(13) 0.00931(15)
Br1 0.02005(18) 0.02795(18) 0.02163(18) 0.00286(14) -0.00005(13) 0.00639(14)
Br2 0.0420(2) 0.0386(2) 0.02305(19) 0.00468(16) 0.01318(16) 0.02066(18)
Co1 0.0143(3) 0.0207(3) 0.0169(3) 0.0062(2) 0.00435(19) 0.0076(2)
N1 0.0280(15) 0.0306(16) 0.0212(15) 0.0042(12) -0.0019(11) 0.0137(13)
N2 0.0195(14) 0.0169(13) 0.0194(13) 0.0037(10) 0.0000(10) 0.0066(11)
N3 0.0147(13) 0.0185(13) 0.0156(13) 0.0055(10) 0.0029(10) 0.0082(11)
C1 0.0157(16) 0.0295(18) 0.0237(17) 0.0096(14) -0.0021(13) 0.0063(14)
C2 0.061(3) 0.033(2) 0.031(2) 0.0139(18) -0.0114(19) 0.002(2)
C3 0.085(4) 0.055(3) 0.022(2) 0.014(2) -0.005(2) -0.001(3)
C4 0.071(3) 0.064(3) 0.018(2) -0.001(2) 0.001(2) 0.016(3)
C5 0.039(2) 0.047(2) 0.0238(19) 0.0027(17) -0.0004(15) 0.0202(19)
C6 0.089(4) 0.052(3) 0.039(3) -0.008(2) -0.007(2) 0.042(3)
C7 0.0206(17) 0.0201(16) 0.0213(16) 0.0042(13) 0.0008(12) 0.0102(14)
C8 0.0301(19) 0.0280(18) 0.0281(18) 0.0031(14) 0.0021(14) 0.0189(16)
C9 0.044(2) 0.0262(18) 0.033(2) 0.0044(15) -0.0031(16) 0.0235(17)
C10 0.043(2) 0.0186(17) 0.0260(19) 0.0038(14) -0.0085(16) 0.0078(16)
C11 0.0276(18) 0.0192(16) 0.0199(17) 0.0061(13) -0.0018(13) 0.0042(14)
C12 0.033(2) 0.0319(19) 0.034(2) 0.0187(16) 0.0046(16) 0.0066(17)
C13 0.0159(15) 0.0158(15) 0.0179(15) 0.0038(12) 0.0043(12) 0.0060(13)
C14 0.0188(16) 0.0229(16) 0.0210(17) 0.0028(13) 0.0028(13) 0.0072(14)
C15 0.0282(19) 0.0240(16) 0.0227(17) 0.0119(14) 0.0078(14) 0.0078(15)
C16 0.0258(18) 0.0269(17) 0.0215(17) 0.0085(14) -0.0003(13) 0.0117(15)
C17 0.0192(16) 0.0190(15) 0.0173(16) 0.0030(12) 0.0003(12) 0.0094(13)
C18 0.0213(17) 0.0315(18) 0.0247(17) 0.0088(14) 0.0022(13) 0.0161(15)

loop_
_atom_type_symbol
_atom_type_description
_atom_type_scat_dispersion_real
_atom_type_scat_dispersion_imag
_atom_type_scat_source
C C 0.0181 0.0091 'International Tables Vol C Tables 4.2.6.8 and 6.1.1.4'
H H 0.0000 0.0000 'International Tables Vol C Tables 4.2.6.8 and 6.1.1.4'
N N 0.0311 0.0180 'International Tables Vol C Tables 4.2.6.8 and 6.1.1.4'
As As -0.9300 1.0051 'International Tables Vol C Tables 4.2.6.8 and 6.1.1.4'
Br Br -0.6763 1.2805 'International Tables Vol C Tables 4.2.6.8 and 6.1.1.4'
Co Co -2.3653 3.6143 'International Tables Vol C Tables 4.2.6.8 and 6.1.1.4'

loop_
_geom_angle_atom_site_label_1
_geom_angle_atom_site_label_2
_geom_angle_atom_site_label_3
_geom_angle
_geom_angle_site_symmetry_1
_geom_angle_site_symmetry_3
_geom_angle_publ_flag
C7 As1 C13 104.22(12) . . ?
C7 As1 C1 96.09(13) . . ?
C13 As1 C1 101.83(12) . . ?
N3 Co1 N2 109.07(10) . . ?
N3 Co1 Br2 110.91(7) . . ?
N2 Co1 Br2 113.93(7) . . ?
N3 Co1 Br1 101.64(7) . . ?
N2 Co1 Br1 99.52(7) . . ?
Br2 Co1 Br1 120.46(2) . . ?
C1 N1 C5 118.0(3) . . ?
C7 N2 C11 118.2(3) . . ?
C7 N2 Co1 120.1(2) . . ?
C11 N2 Co1 120.6(2) . . ?
C17 N3 C13 118.6(2) . . ?
C17 N3 Co1 120.20(19) . . ?
C13 N3 Co1 119.79(19) . . ?
N1 C1 C2 123.3(3) . . ?
N1 C1 As1 115.1(2) . . ?
C2 C1 As1 120.8(3) . . ?
C3 C2 C1 117.9(4) . . ?
C3 C2 H2A 121.0 . . ?
C1 C2 H2A 121.0 . . ?
C4 C3 C2 119.3(4) . . ?
C4 C3 H3A 120.4 . . ?
C2 C3 H3A 120.4 . . ?
C3 C4 C5 120.4(4) . . ?
C3 C4 H4A 119.8 . . ?
C5 C4 H4A 119.8 . . ?
N1 C5 C4 121.1(4) . . ?
N1 C5 C6 117.1(3) . . ?
C4 C5 C6 121.7(4) . . ?
C5 C6 H6A 109.5 . . ?
C5 C6 H6B 109.5 . . ?
H6A C6 H6B 109.5 . . ?
C5 C6 H6C 109.5 . . ?
H6A C6 H6C 109.5 . . ?
H6B C6 H6C 109.5 . . ?
N2 C7 C8 122.5(3) . . ?
N2 C7 As1 122.3(2) . . ?
C8 C7 As1 114.4(2) . . ?
C7 C8 C9 119.1(3) . . ?
C7 C8 H8A 120.4 . . ?
C9 C8 H8A 120.4 . . ?
C10 C9 C8 118.5(3) . . ?
C10 C9 H9A 120.7 . . ?
C8 C9 H9A 120.7 . . ?
C9 C10 C11 120.8(3) . . ?
C9 C10 H10A 119.6 . . ?
C11 C10 H10A 119.6 . . ?
N2 C11 C10 120.7(3) . . ?
N2 C11 C12 118.5(3) . . ?
C10 C11 C12 120.8(3) . . ?
C11 C12 H12A 109.5 . . ?
C11 C12 H12B 109.5 . . ?
H12A C12 H12B 109.5 . . ?
C11 C12 H12C 109.5 . . ?
H12A C12 H12C 109.5 . . ?
H12B C12 H12C 109.5 . . ?
N3 C13 C14 121.6(3) . . ?
N3 C13 As1 123.8(2) . . ?
C14 C13 As1 114.5(2) . . ?
C13 C14 C15 119.9(3) . . ?
C13 C14 H14A 120.0 . . ?
C15 C14 H14A 120.0 . . ?
C16 C15 C14 118.2(3) . . ?
C16 C15 H15A 120.9 . . ?
C14 C15 H15A 120.9 . . ?
C15 C16 C17 120.2(3) . . ?
C15 C16 H16A 119.9 . . ?
C17 C16 H16A 119.9 . . ?
N3 C17 C16 121.3(3) . . ?
N3 C17 C18 118.5(3) . . ?
C16 C17 C18 120.2(3) . . ?
C17 C18 H18A 109.5 . . ?
C17 C18 H18B 109.5 . . ?
H18A C18 H18B 109.5 . . ?
C17 C18 H18C 109.5 . . ?
H18A C18 H18C 109.5 . . ?
H18B C18 H18C 109.5 . . ?

loop_
_geom_bond_atom_site_label_1
_geom_bond_atom_site_label_2
_geom_bond_distance
_geom_bond_site_symmetry_2
_geom_bond_publ_flag
As1 C7 1.959(3) . ?
As1 C13 1.961(3) . ?
As1 C1 1.965(3) . ?
Br1 Co1 2.4080(6) . ?
Br2 Co1 2.3684(6) . ?
Co1 N3 2.051(2) . ?
Co1 N2 2.052(2) . ?
N1 C1 1.334(4) . ?
N1 C5 1.353(4) . ?
N2 C7 1.358(4) . ?
N2 C11 1.360(4) . ?
N3 C17 1.350(4) . ?
N3 C13 1.365(4) . ?
C1 C2 1.389(5) . ?
C2 C3 1.383(6) . ?
C2 H2A 0.9500 . ?
C3 C4 1.355(7) . ?
C3 H3A 0.9500 . ?
C4 C5 1.385(6) . ?
C4 H4A 0.9500 . ?
C5 C6 1.503(6) . ?
C6 H6A 0.9800 . ?
C6 H6B 0.9800 . ?
C6 H6C 0.9800 . ?
C7 C8 1.380(4) . ?
C8 C9 1.387(5) . ?
C8 H8A 0.9500 . ?
C9 C10 1.368(5) . ?
C9 H9A 0.9500 . ?
C10 C11 1.391(5) . ?
C10 H10A 0.9500 . ?
C11 C12 1.491(5) . ?
C12 H12A 0.9800 . ?
C12 H12B 0.9800 . ?
C12 H12C 0.9800 . ?
C13 C14 1.375(4) . ?
C14 C15 1.397(4) . ?
C14 H14A 0.9500 . ?
C15 C16 1.371(5) . ?
C15 H15A 0.9500 . ?
C16 C17 1.396(4) . ?
C16 H16A 0.9500 . ?
C17 C18 1.497(4) . ?
C18 H18A 0.9800 . ?
C18 H18B 0.9800 . ?
C18 H18C 0.9800 . ?

loop_
_geom_torsion_atom_site_label_1
_geom_torsion_atom_site_label_2
_geom_torsion_atom_site_label_3
_geom_torsion_atom_site_label_4
_geom_torsion
_geom_torsion_site_symmetry_1
_geom_torsion_site_symmetry_2
_geom_torsion_site_symmetry_3
_geom_torsion_site_symmetry_4
_geom_torsion_publ_flag
C5 N1 C1 C2 -1.6(5) . . . . ?
C5 N1 C1 As1 -171.4(2) . . . . ?
N1 C1 C2 C3 2.3(6) . . . . ?
As1 C1 C2 C3 171.6(3) . . . . ?
C1 C2 C3 C4 -0.7(7) . . . . ?
C2 C3 C4 C5 -1.5(8) . . . . ?
C1 N1 C5 C4 -0.7(5) . . . . ?
C1 N1 C5 C6 177.2(3) . . . . ?
C3 C4 C5 N1 2.3(7) . . . . ?
C3 C4 C5 C6 -175.5(5) . . . . ?
C11 N2 C7 C8 4.1(5) . . . . ?
Co1 N2 C7 C8 -164.2(2) . . . . ?
C11 N2 C7 As1 -164.9(2) . . . . ?
Co1 N2 C7 As1 26.8(3) . . . . ?
N2 C7 C8 C9 -3.4(5) . . . . ?
As1 C7 C8 C9 166.4(3) . . . . ?
C7 C8 C9 C10 -0.6(5) . . . . ?
C8 C9 C10 C11 3.7(5) . . . . ?
C7 N2 C11 C10 -0.9(4) . . . . ?
Co1 N2 C11 C10 167.4(2) . . . . ?
C7 N2 C11 C12 178.5(3) . . . . ?
Co1 N2 C11 C12 -13.3(4) . . . . ?
C9 C10 C11 N2 -3.0(5) . . . . ?
C9 C10 C11 C12 177.6(3) . . . . ?
C17 N3 C13 C14 -3.6(4) . . . . ?
Co1 N3 C13 C14 162.9(2) . . . . ?
C17 N3 C13 As1 173.8(2) . . . . ?
Co1 N3 C13 As1 -19.7(3) . . . . ?
N3 C13 C14 C15 0.0(5) . . . . ?
As1 C13 C14 C15 -177.6(2) . . . . ?
C13 C14 C15 C16 2.5(5) . . . . ?
C14 C15 C16 C17 -1.5(5) . . . . ?
C13 N3 C17 C16 4.7(4) . . . . ?
Co1 N3 C17 C16 -161.8(2) . . . . ?
C13 N3 C17 C18 -174.3(3) . . . . ?
Co1 N3 C17 C18 19.2(4) . . . . ?
C15 C16 C17 N3 -2.2(5) . . . . ?
C15 C16 C17 C18 176.8(3) . . . . ?
